data_4325884
loop_
_publ_author_name
'Daniel J. Hutchinson'
'Lyall R. Hanton'
'Stephen C. Moratti'

_publ_contact_author 'Hanton, Lyall R.'
_publ_contact_author_email lhanton@Chemistry.otago.ac.nz
_publ_section_title
;
 Metal Ion-Controlled Self-Assembly Using Pyrimidine Hydrazone Molecular
 Strands with Terminal Hydroxymethyl Groups: A Comparison of Pb(II) and
 Zn(II) Complexes
;
_journal_name_full 'Inorganic Chemistry'
_journal_page_first 7637
_journal_page_last 7649
_journal_paper_doi 10.1021/ic200670w
_journal_volume 50
_journal_year 2011
_chemical_formula_moiety 'C84 H96 Cl4 N32 O24 Pb4, 4(Cl O4)'
_chemical_formula_sum 'C84 H96 Cl8 Cu0 N32 O40 Pb4'
_chemical_formula_weight 3306.33
_chemical_name_systematic
;
 ?
;
_space_group_IT_number 88
_symmetry_cell_setting tetragonal
_symmetry_space_group_name_Hall '-I 4ad'
_symmetry_space_group_name_H-M 'I 41/a :2'
_atom_sites_solution_hydrogens geom
_atom_sites_solution_primary direct
_atom_sites_solution_secondary difmap
_audit_creation_method SHELXL-97
_cell_angle_alpha 90.00
_cell_angle_beta 90.00
_cell_angle_gamma 90.00
_cell_formula_units_Z 4
_cell_length_a 27.9354(13)
_cell_length_b 27.9354(13)
_cell_length_c 15.2254(8)
_cell_measurement_reflns_used 9716
_cell_measurement_temperature 90(2)
_cell_measurement_theta_max 29.68
_cell_measurement_theta_min 2.31
_cell_volume 11881.7(10)
_computing_cell_refinement 'Bruker SMART'
_computing_data_collection 'Bruker SMART'
_computing_data_reduction 'Bruker SAINT'
_computing_molecular_graphics 'Bruker SHELXTL'
_computing_publication_material 'Bruker SHELXTL'
_computing_structure_refinement 'SHELXL-97 (Sheldrick, 1997)'
_computing_structure_solution 'SIR97 (Altomare et al., 1999)'
_diffrn_ambient_temperature 90(2)
_diffrn_measured_fraction_theta_full 0.999
_diffrn_measured_fraction_theta_max 0.999
_diffrn_measurement_device_type 'Bruker APEXII CCD area detector'
_diffrn_measurement_method 'phi and omega scans'
_diffrn_radiation_monochromator graphite
_diffrn_radiation_source 'fine-focus sealed tube'
_diffrn_radiation_type MoK\a
_diffrn_radiation_wavelength 0.71073
_diffrn_reflns_av_R_equivalents 0.0498
_diffrn_reflns_av_sigmaI/netI 0.0214
_diffrn_reflns_limit_h_max 33
_diffrn_reflns_limit_h_min -33
_diffrn_reflns_limit_k_max 33
_diffrn_reflns_limit_k_min -33
_diffrn_reflns_limit_l_max 18
_diffrn_reflns_limit_l_min -18
_diffrn_reflns_number 74191
_diffrn_reflns_theta_full 25.50
_diffrn_reflns_theta_max 25.50
_diffrn_reflns_theta_min 2.56
_diffrn_standards_number 0
_exptl_absorpt_coefficient_mu 5.924
_exptl_absorpt_correction_T_max 0.7460
_exptl_absorpt_correction_T_min 0.3586
_exptl_absorpt_correction_type multi-scan
_exptl_absorpt_process_details 'SADABS (Bruker, 2004)'
_exptl_crystal_colour 'pale yellow'
_exptl_crystal_density_diffrn 1.848
_exptl_crystal_description block
_exptl_crystal_F_000 6432
_exptl_crystal_size_max 0.36
_exptl_crystal_size_mid 0.32
_exptl_crystal_size_min 0.21
_refine_diff_density_max 2.108
_refine_diff_density_min -0.955
_refine_diff_density_rms 0.149
_refine_ls_extinction_method none
_refine_ls_goodness_of_fit_ref 1.193
_refine_ls_hydrogen_treatment constr
_refine_ls_matrix_type full
_refine_ls_number_parameters 428
_refine_ls_number_reflns 5528
_refine_ls_number_restraints 12
_refine_ls_restrained_S_all 1.199
_refine_ls_R_factor_all 0.0473
_refine_ls_R_factor_gt 0.0402
_refine_ls_shift/su_max 0.002
_refine_ls_shift/su_mean 0.000
_refine_ls_structure_factor_coef Fsqd
_refine_ls_weighting_details 'calc w=1/[\s^2^(Fo^2^)+(0.0555P)^2^+126.2672P] where P=(Fo^2^+2Fc^2^)/3'
_refine_ls_weighting_scheme calc
_refine_ls_wR_factor_gt 0.1170
_refine_ls_wR_factor_ref 0.1225
_reflns_number_gt 4849
_reflns_number_total 5528
_reflns_threshold_expression >2sigma(I)
_cod_data_source_file ic200670w_si_002_5.cif
_cod_data_source_block djh519_Complex5
_cod_original_cell_volume 11882(2)
_cod_original_sg_symbol_H-M 'I 41/a'
_cod_database_code 4325884

loop_
_symmetry_equiv_pos_as_xyz
'x, y, z'
'-y+1/4, x+3/4, z+3/4'
'y+1/4, -x+1/4, z+1/4'
'-x, -y+1/2, z'
'x+1/2, y+1/2, z+1/2'
'-y+3/4, x+5/4, z+5/4'
'y+3/4, -x+3/4, z+3/4'
'-x+1/2, -y+1, z+1/2'
'-x, -y, -z'
'y-1/4, -x-3/4, -z-3/4'
'-y-1/4, x-1/4, -z-1/4'
'x, y-1/2, -z'
'-x+1/2, -y+1/2, -z+1/2'
'y+1/4, -x-1/4, -z-1/4'
'-y+1/4, x+1/4, -z+1/4'
'x+1/2, y, -z+1/2'

loop_
_atom_site_label
_atom_site_type_symbol
_atom_site_fract_x
_atom_site_fract_y
_atom_site_fract_z
_atom_site_U_iso_or_equiv
_atom_site_adp_type
_atom_site_occupancy
_atom_site_symmetry_multiplicity
_atom_site_calc_flag
_atom_site_refinement_flags
_atom_site_disorder_assembly
_atom_site_disorder_group
C1 C 0.9193(4) 0.0111(3) 0.4119(7) 0.070(3) Uani 1 1 d . . .
H1A H 0.8888 0.0202 0.4371 0.085 Uiso 1 1 calc R . .
H1B H 0.9354 -0.0098 0.4533 0.085 Uiso 1 1 calc R . .
C2 C 0.9109(3) -0.0154(3) 0.3282(7) 0.058(2) Uani 1 1 d . . .
C3 C 0.8845(4) -0.0583(4) 0.3292(9) 0.077(3) Uani 1 1 d . . .
H3 H 0.8735 -0.0704 0.3823 0.092 Uiso 1 1 calc R . .
C4 C 0.8749(4) -0.0824(3) 0.2531(9) 0.078(4) Uani 1 1 d . . .
H4 H 0.8579 -0.1110 0.2537 0.094 Uiso 1 1 calc R . .
C5 C 0.8909(3) -0.0634(3) 0.1766(8) 0.065(3) Uani 1 1 d . . .
H5 H 0.8848 -0.0787 0.1235 0.078 Uiso 1 1 calc R . .
C6 C 0.9167(3) -0.0207(3) 0.1784(6) 0.0472(19) Uani 1 1 d . . .
C7 C 0.9310(3) -0.0001(2) 0.0950(6) 0.0434(17) Uani 1 1 d . . .
H7 H 0.9224 -0.0150 0.0427 0.052 Uiso 1 1 calc R . .
C8 C 0.9422(3) 0.0419(3) -0.0649(5) 0.054(2) Uani 1 1 d . . .
H8A H 0.9573 0.0131 -0.0856 0.081 Uiso 1 1 calc R . .
H8B H 0.9440 0.0661 -0.1097 0.081 Uiso 1 1 calc R . .
H8C H 0.9093 0.0355 -0.0514 0.081 Uiso 1 1 calc R . .
C9 C 0.9976(2) 0.0976(2) 0.0142(4) 0.0319(14) Uani 1 1 d . . .
C10 C 1.0115(3) 0.1192(2) -0.0638(4) 0.0345(15) Uani 1 1 d . . .
H10 H 1.0012 0.1079 -0.1180 0.041 Uiso 1 1 calc R . .
C11 C 1.0416(2) 0.1584(2) -0.0570(4) 0.0316(14) Uani 1 1 d . . .
C12 C 1.0408(2) 0.1519(2) 0.0922(4) 0.0315(14) Uani 1 1 d . . .
C13 C 1.0548(3) 0.1723(3) 0.1792(4) 0.0424(18) Uani 1 1 d . . .
H13A H 1.0284 0.1695 0.2194 0.064 Uiso 1 1 calc R . .
H13B H 1.0632 0.2054 0.1723 0.064 Uiso 1 1 calc R . .
H13C H 1.0818 0.1550 0.2020 0.064 Uiso 1 1 calc R . .
C14 C 1.0373(3) 0.1733(3) -0.2185(4) 0.0470(19) Uani 1 1 d . . .
H14A H 1.0105 0.1940 -0.2297 0.070 Uiso 1 1 calc R . .
H14B H 1.0271 0.1406 -0.2213 0.070 Uiso 1 1 calc R . .
H14C H 1.0617 0.1789 -0.2618 0.070 Uiso 1 1 calc R . .
C15 C 1.0874(3) 0.2553(3) -0.1760(4) 0.0409(17) Uani 1 1 d . . .
H15 H 1.0704 0.2522 -0.2282 0.049 Uiso 1 1 calc R . .
C16A C 1.0468(3) 0.1318(3) 0.4116(4) 0.0411(17) Uani 1 1 d . . .
C17A C 1.0874(3) 0.1381(3) 0.4622(5) 0.051(2) Uani 1 1 d . . .
H17 H 1.0880 0.1607 0.5071 0.062 Uiso 1 1 calc R . .
C18A C 1.1272(3) 0.1102(3) 0.4449(5) 0.055(2) Uani 1 1 d . . .
H18 H 1.1552 0.1145 0.4770 0.065 Uiso 1 1 calc R . .
C19A C 1.1250(3) 0.0763(3) 0.3802(6) 0.052(2) Uani 1 1 d . . .
H19A H 1.1516 0.0574 0.3674 0.063 Uiso 1 1 calc R . .
C20A C 1.0819(3) 0.0705(3) 0.3332(5) 0.0478(19) Uani 1 1 d . . .
C21A C 1.0779(4) 0.0337(3) 0.2613(8) 0.069(3) Uani 1 1 d . . .
H21A H 1.0965 0.0442 0.2112 0.083 Uiso 1 1 calc R . .
H21B H 1.0916 0.0038 0.2818 0.083 Uiso 1 1 calc R . .
N1 N 0.9264(2) 0.0027(2) 0.2528(5) 0.0489(17) Uani 1 1 d . A .
N2 N 0.9557(2) 0.03895(19) 0.0929(4) 0.0367(13) Uani 1 1 d . A .
N3 N 0.9666(2) 0.0586(2) 0.0136(4) 0.0386(14) Uani 1 1 d . . .
N4 N 1.0124(2) 0.11382(19) 0.0925(3) 0.0320(12) Uani 1 1 d . A .
N5 N 1.05671(19) 0.1755(2) 0.0215(3) 0.0314(12) Uani 1 1 d . . .
N6 N 1.0566(2) 0.1835(2) -0.1307(3) 0.0377(13) Uani 1 1 d . . .
N7 N 1.0839(2) 0.2230(2) -0.1158(3) 0.0354(13) Uani 1 1 d . . .
N8 N 1.0440(2) 0.0981(2) 0.3476(4) 0.0405(14) Uani 1 1 d . A .
O1 O 0.9469(3) 0.0517(3) 0.3984(6) 0.089(2) Uani 1 1 d U A .
H1 H 0.9566 0.0617 0.4458 0.107 Uiso 1 1 calc R . .
O2A O 1.0313(2) 0.0256(2) 0.2348(4) 0.0592(16) Uani 1 1 d . A .
H2A H 1.0287 -0.0019 0.2166 0.071 Uiso 1 1 calc R . .
Cl1 Cl 0.8445(4) 0.0902(2) 0.2131(13) 0.072(5) Uani 0.498(19) 1 d P A 1
O11 O 0.8746(6) 0.0936(5) 0.2898(13) 0.072(5) Uani 0.498(19) 1 d P A 1
O12 O 0.8198(7) 0.0454(9) 0.216(3) 0.151(14) Uani 0.498(19) 1 d P A 1
O13 O 0.8771(5) 0.0932(7) 0.1340(14) 0.077(6) Uani 0.498(19) 1 d P A 1
O14 O 0.8174(7) 0.1410(8) 0.187(2) 0.110(10) Uani 0.498(19) 1 d P A 1
O11A O 0.8607(11) 0.0872(13) 0.227(3) 0.130(17) Uani 0.502(19) 1 d P A 2
O12A O 0.8152(15) 0.0495(17) 0.133(3) 0.23(2) Uani 0.502(19) 1 d P A 2
O13A O 0.8608(11) 0.1034(10) 0.0799(18) 0.147(12) Uani 0.502(19) 1 d P A 2
O14A O 0.7964(11) 0.1187(11) 0.184(2) 0.146(15) Uani 0.502(19) 1 d P A 2
Cl1A Cl 0.8333(2) 0.0926(3) 0.1560(9) 0.069(2) Uani 0.502(19) 1 d P A 2
O21 O 0.9945(3) 0.0671(2) 0.5587(4) 0.0642(17) Uani 1 1 d . . .
O22 O 0.9189(3) 0.0758(3) 0.6207(4) 0.091(3) Uani 1 1 d . . .
O23 O 0.9851(2) 0.07064(19) 0.7118(3) 0.0476(13) Uani 1 1 d . . .
O24 O 0.9732(3) 0.1387(3) 0.6272(5) 0.078(2) Uani 1 1 d U . .
Cl2 Cl 0.96784(8) 0.08790(7) 0.62870(12) 0.0523(5) Uani 1 1 d . . .
Pb1 Pb 0.965905(10) 0.086947(8) 0.242930(16) 0.03430(12) Uani 1 1 d . . .

loop_
_atom_site_aniso_label
_atom_site_aniso_U_11
_atom_site_aniso_U_22
_atom_site_aniso_U_33
_atom_site_aniso_U_23
_atom_site_aniso_U_13
_atom_site_aniso_U_12
C1 0.084(7) 0.049(5) 0.078(7) 0.038(5) 0.006(5) -0.004(5)
C2 0.057(5) 0.042(5) 0.075(6) 0.025(4) 0.005(4) 0.004(4)
C3 0.066(6) 0.052(6) 0.113(9) 0.043(6) 0.015(6) 0.000(5)
C4 0.065(6) 0.035(5) 0.134(11) 0.024(6) 0.016(6) -0.010(4)
C5 0.054(5) 0.029(4) 0.111(8) 0.007(5) 0.005(5) -0.002(4)
C6 0.041(4) 0.024(3) 0.076(6) 0.008(4) -0.004(4) 0.000(3)
C7 0.038(4) 0.028(3) 0.064(5) -0.005(3) -0.008(4) 0.003(3)
C8 0.076(6) 0.044(4) 0.042(4) -0.010(3) -0.024(4) -0.007(4)
C9 0.035(3) 0.029(3) 0.031(3) -0.007(3) -0.005(3) 0.003(3)
C10 0.045(4) 0.034(3) 0.025(3) -0.008(3) -0.005(3) 0.001(3)
C11 0.033(3) 0.042(4) 0.020(3) -0.004(3) 0.001(3) 0.006(3)
C12 0.034(3) 0.033(3) 0.027(3) 0.004(3) -0.003(3) -0.001(3)
C13 0.059(5) 0.047(4) 0.021(3) 0.004(3) -0.008(3) -0.023(4)
C14 0.057(5) 0.066(5) 0.019(3) -0.005(3) 0.002(3) -0.006(4)
C15 0.041(4) 0.061(5) 0.021(3) 0.003(3) 0.006(3) 0.005(3)
C16A 0.056(4) 0.040(4) 0.027(3) 0.016(3) -0.007(3) -0.001(3)
C17A 0.067(5) 0.060(5) 0.027(4) 0.004(3) -0.012(4) -0.001(4)
C18A 0.058(5) 0.070(6) 0.036(4) 0.009(4) -0.018(4) -0.001(4)
C19A 0.057(5) 0.049(5) 0.051(5) 0.011(4) -0.013(4) 0.003(4)
C20A 0.061(5) 0.031(4) 0.052(5) 0.012(3) -0.016(4) 0.000(3)
C21A 0.060(6) 0.040(5) 0.107(9) -0.021(5) -0.030(5) 0.004(4)
N1 0.048(4) 0.029(3) 0.069(5) 0.019(3) -0.006(3) 0.000(3)
N2 0.042(3) 0.021(3) 0.047(3) 0.003(2) -0.012(3) -0.001(2)
N3 0.047(4) 0.033(3) 0.036(3) -0.003(2) -0.016(3) -0.006(3)
N4 0.040(3) 0.033(3) 0.024(3) 0.001(2) -0.005(2) -0.003(2)
N5 0.031(3) 0.042(3) 0.021(2) -0.001(2) -0.001(2) 0.000(2)
N6 0.043(3) 0.052(4) 0.018(3) -0.003(2) 0.004(2) 0.001(3)
N7 0.035(3) 0.047(3) 0.024(3) -0.001(2) 0.006(2) 0.001(3)
N8 0.055(4) 0.029(3) 0.038(3) 0.011(2) -0.010(3) -0.003(3)
O1 0.091(2) 0.089(2) 0.087(2) 0.0023(10) -0.0011(10) -0.0032(10)
O2A 0.069(4) 0.047(3) 0.062(4) -0.015(3) -0.026(3) 0.014(3)
Cl1 0.062(6) 0.040(3) 0.115(12) 0.010(4) 0.042(7) 0.010(3)
O11 0.065(9) 0.066(10) 0.085(12) 0.020(8) 0.035(8) 0.021(7)
O12 0.059(11) 0.090(15) 0.30(4) 0.05(2) -0.033(19) -0.024(10)
O13 0.042(8) 0.087(12) 0.100(14) -0.041(10) 0.011(8) 0.011(7)
O14 0.048(10) 0.086(15) 0.19(3) -0.080(17) 0.020(12) 0.009(8)
O11A 0.08(2) 0.20(3) 0.11(2) -0.059(19) 0.004(16) 0.061(17)
O12A 0.21(4) 0.24(4) 0.23(4) -0.11(4) 0.00(3) -0.12(3)
O13A 0.15(2) 0.17(2) 0.116(19) 0.032(16) 0.064(16) 0.121(19)
O14A 0.14(3) 0.15(3) 0.15(2) 0.07(2) 0.11(2) 0.10(2)
Cl1A 0.053(3) 0.074(4) 0.081(6) -0.017(4) 0.010(3) 0.010(3)
O21 0.088(5) 0.075(4) 0.030(3) 0.004(3) 0.005(3) 0.012(4)
O22 0.088(5) 0.141(7) 0.044(4) -0.003(4) -0.015(4) 0.033(5)
O23 0.070(4) 0.046(3) 0.027(2) 0.006(2) -0.011(2) 0.001(3)
O24 0.086(3) 0.077(3) 0.070(2) 0.0042(18) -0.0014(18) 0.0063(18)
Cl2 0.0747(14) 0.0591(12) 0.0231(8) 0.0085(7) -0.0058(8) 0.0187(10)
Pb1 0.04675(18) 0.02572(15) 0.03043(17) 0.00571(9) -0.00330(10) -0.00314(10)

loop_
_atom_type_symbol
_atom_type_description
_atom_type_scat_dispersion_real
_atom_type_scat_dispersion_imag
_atom_type_scat_source
C C 0.0033 0.0016 'International Tables Vol C Tables 4.2.6.8 and 6.1.1.4'
H H 0.0000 0.0000 'International Tables Vol C Tables 4.2.6.8 and 6.1.1.4'
N N 0.0061 0.0033 'International Tables Vol C Tables 4.2.6.8 and 6.1.1.4'
O O 0.0106 0.0060 'International Tables Vol C Tables 4.2.6.8 and 6.1.1.4'
Cl Cl 0.1484 0.1585 'International Tables Vol C Tables 4.2.6.8 and 6.1.1.4'
Cu Cu 0.3201 1.2651 'International Tables Vol C Tables 4.2.6.8 and 6.1.1.4'
Pb Pb -3.3944 10.1111 'International Tables Vol C Tables 4.2.6.8 and 6.1.1.4'

loop_
_geom_angle_atom_site_label_1
_geom_angle_atom_site_label_2
_geom_angle_atom_site_label_3
_geom_angle
_geom_angle_site_symmetry_1
_geom_angle_site_symmetry_3
O1 C1 C2 111.5(8) . .
O1 C1 H1A 109.3 . .
C2 C1 H1A 109.3 . .
O1 C1 H1B 109.3 . .
C2 C1 H1B 109.3 . .
H1A C1 H1B 108.0 . .
N1 C2 C3 120.2(10) . .
N1 C2 C1 120.0(8) . .
C3 C2 C1 119.7(9) . .
C4 C3 C2 120.9(10) . .
C4 C3 H3 119.6 . .
C2 C3 H3 119.6 . .
C5 C4 C3 118.1(9) . .
C5 C4 H4 121.0 . .
C3 C4 H4 121.0 . .
C4 C5 C6 119.2(11) . .
C4 C5 H5 120.4 . .
C6 C5 H5 120.4 . .
N1 C6 C5 122.6(9) . .
N1 C6 C7 119.6(6) . .
C5 C6 C7 117.7(9) . .
N2 C7 C6 120.2(7) . .
N2 C7 H7 119.9 . .
C6 C7 H7 119.9 . .
N3 C8 H8A 109.5 . .
N3 C8 H8B 109.5 . .
H8A C8 H8B 109.5 . .
N3 C8 H8C 109.5 . .
H8A C8 H8C 109.5 . .
H8B C8 H8C 109.5 . .
N4 C9 C10 121.9(6) . .
N4 C9 N3 117.5(6) . .
C10 C9 N3 120.5(6) . .
C11 C10 C9 116.7(6) . .
C11 C10 H10 121.7 . .
C9 C10 H10 121.7 . .
N5 C11 C10 122.4(6) . .
N5 C11 N6 116.1(6) . .
C10 C11 N6 121.5(6) . .
N4 C12 N5 126.6(6) . .
N4 C12 C13 117.3(6) . .
N5 C12 C13 116.1(6) . .
C12 C13 H13A 109.5 . .
C12 C13 H13B 109.5 . .
H13A C13 H13B 109.5 . .
C12 C13 H13C 109.5 . .
H13A C13 H13C 109.5 . .
H13B C13 H13C 109.5 . .
N6 C14 H14A 109.5 . .
N6 C14 H14B 109.5 . .
H14A C14 H14B 109.5 . .
N6 C14 H14C 109.5 . .
H14A C14 H14C 109.5 . .
H14B C14 H14C 109.5 . .
N7 C15 C16A 119.6(6) . 15_645
N7 C15 H15 120.2 . .
C16A C15 H15 120.2 15_645 .
N8 C16A C17A 122.5(7) . .
N8 C16A C15 118.1(7) . 10_676
C17A C16A C15 119.5(7) . 10_676
C18A C17A C16A 118.8(8) . .
C18A C17A H17 120.6 . .
C16A C17A H17 120.6 . .
C19A C18A C17A 119.5(8) . .
C19A C18A H18 120.3 . .
C17A C18A H18 120.3 . .
C18A C19A C20A 118.8(8) . .
C18A C19A H19A 120.6 . .
C20A C19A H19A 120.6 . .
N8 C20A C19A 122.1(8) . .
N8 C20A C21A 117.3(7) . .
C19A C20A C21A 120.6(8) . .
O2A C21A C20A 113.1(8) . .
O2A C21A H21A 109.0 . .
C20A C21A H21A 109.0 . .
O2A C21A H21B 109.0 . .
C20A C21A H21B 109.0 . .
H21A C21A H21B 107.8 . .
C2 N1 C6 118.9(7) . .
C2 N1 Pb1 122.1(6) . .
C6 N1 Pb1 118.6(5) . .
C7 N2 N3 118.8(6) . .
C7 N2 Pb1 117.5(5) . .
N3 N2 Pb1 122.2(4) . .
N2 N3 C9 116.7(5) . .
N2 N3 C8 119.7(6) . .
C9 N3 C8 123.3(6) . .
C12 N4 C9 116.8(6) . .
C12 N4 Pb1 120.5(4) . .
C9 N4 Pb1 120.4(4) . .
C12 N5 C11 115.6(6) . .
N7 N6 C11 116.4(5) . .
N7 N6 C14 120.9(6) . .
C11 N6 C14 121.8(6) . .
C15 N7 N6 119.5(6) . .
C20A N8 C16A 118.3(7) . .
C20A N8 Pb1 118.4(5) . .
C16A N8 Pb1 123.2(5) . .
C1 O1 Pb1 123.6(7) . .
C1 O1 H1 109.5 . .
Pb1 O1 H1 126.9 . .
C21A O2A Pb1 124.1(5) . .
C21A O2A H2A 109.5 . .
Pb1 O2A H2A 126.4 . .
O12 Cl1 O11 108.5(16) . .
O12 Cl1 O13 111.1(19) . .
O11 Cl1 O13 106.9(11) . .
O12 Cl1 O14 122.4(14) . .
O11 Cl1 O14 113.7(13) . .
O13 Cl1 O14 92.2(14) . .
Cl1 O11 Pb1 109.7(8) . .
O14A Cl1A O11A 105(2) . .
O14A Cl1A O12A 106(3) . .
O11A Cl1A O12A 109(3) . .
O14A Cl1A O13A 124.0(15) . .
O11A Cl1A O13A 111.9(19) . .
O12A Cl1A O13A 100(2) . .
O22 Cl2 O21 110.1(4) . .
O22 Cl2 O24 109.7(5) . .
O21 Cl2 O24 109.9(4) . .
O22 Cl2 O23 108.7(4) . .
O21 Cl2 O23 110.2(4) . .
O24 Cl2 O23 108.2(4) . .
O2A Pb1 N1 72.2(2) . .
O2A Pb1 O1 86.3(2) . .
N1 Pb1 O1 61.5(2) . .
O2A Pb1 O11 139.5(3) . .
N1 Pb1 O11 68.9(4) . .
O1 Pb1 O11 65.7(4) . .
O2A Pb1 N2 72.02(17) . .
N1 Pb1 N2 63.2(2) . .
O1 Pb1 N2 124.4(2) . .
O11 Pb1 N2 99.4(5) . .
O2A Pb1 N8 61.53(18) . .
N1 Pb1 N8 114.18(18) . .
O1 Pb1 N8 71.1(2) . .
O11 Pb1 N8 127.2(5) . .
N2 Pb1 N8 130.25(19) . .
O2A Pb1 N4 78.50(19) . .
N1 Pb1 N4 119.8(2) . .
O1 Pb1 N4 162.9(2) . .
O11 Pb1 N4 131.4(4) . .
N2 Pb1 N4 58.10(17) . .
N8 Pb1 N4 94.52(17) . .

loop_
_geom_bond_atom_site_label_1
_geom_bond_atom_site_label_2
_geom_bond_distance
_geom_bond_site_symmetry_2
C1 O1 1.387(12) .
C1 C2 1.491(15) .
C1 H1A 0.9700 .
C1 H1B 0.9700 .
C2 N1 1.325(11) .
C2 C3 1.408(14) .
C3 C4 1.366(17) .
C3 H3 0.9300 .
C4 C5 1.356(15) .
C4 H4 0.9300 .
C5 C6 1.394(11) .
C5 H5 0.9300 .
C6 N1 1.335(11) .
C6 C7 1.451(12) .
C7 N2 1.290(9) .
C7 H7 0.9300 .
C8 N3 1.453(9) .
C8 H8A 0.9600 .
C8 H8B 0.9600 .
C8 H8C 0.9600 .
C9 N4 1.340(8) .
C9 C10 1.389(10) .
C9 N3 1.392(9) .
C10 C11 1.383(10) .
C10 H10 0.9300 .
C11 N5 1.354(8) .
C11 N6 1.388(9) .
C12 N4 1.329(8) .
C12 N5 1.338(8) .
C12 C13 1.494(9) .
C13 H13A 0.9600 .
C13 H13B 0.9600 .
C13 H13C 0.9600 .
C14 N6 1.469(8) .
C14 H14A 0.9600 .
C14 H14B 0.9600 .
C14 H14C 0.9600 .
C15 N7 1.291(9) .
C15 C16A 1.460(11) 15_645
C15 H15 0.9300 .
C16A N8 1.356(10) .
C16A C17A 1.384(11) .
C16A C15 1.460(11) 10_676
C17A C18A 1.382(13) .
C17A H17 0.9300 .
C18A C19A 1.368(12) .
C18A H18 0.9300 .
C19A C20A 1.412(11) .
C19A H19A 0.9300 .
C20A N8 1.328(10) .
C20A C21A 1.507(12) .
C21A O2A 1.383(11) .
C21A H21A 0.9700 .
C21A H21B 0.9700 .
N1 Pb1 2.605(6) .
N2 N3 1.362(8) .
N2 Pb1 2.664(6) .
N4 Pb1 2.737(5) .
N6 N7 1.360(8) .
N8 Pb1 2.719(6) .
O1 Pb1 2.619(9) .
O1 H1 0.8200 .
O2A Pb1 2.507(6) .
O2A H2A 0.8200 .
Cl1 O12 1.43(2) .
Cl1 O11 1.44(3) .
Cl1 O13 1.51(2) .
Cl1 O14 1.66(3) .
O11 Pb1 2.655(13) .
O11A Cl1A 1.33(4) .
O12A Cl1A 1.35(3) .
O13A Cl1A 1.42(2) .
O14A Cl1A 1.33(2) .
O21 Cl2 1.425(6) .
O22 Cl2 1.413(9) .
O23 Cl2 1.437(5) .
O24 Cl2 1.426(8) .
